data_1514598
loop_
_publ_author_name
'Wang, Minyan'
'Fu, Chunling'
'Ma, Shengming'

_publ_section_title
;
 Cleavage of oxygen--sulfur double bonds and carbon--sulfur bonds: unusual
 highly selective electrophilic addition of allenylic sulfoxides
;
_journal_issue 3
_journal_name_full 'Chemical Science'
_journal_page_first 1016
_journal_paper_doi 10.1039/c2sc21920d
_journal_volume 4
_journal_year 2013
_chemical_formula_sum 'C17 H15 I N4 O4'
_chemical_formula_weight 466.23
_chemical_name_systematic
;
?
;
_space_group_IT_number 2
_symmetry_cell_setting triclinic
_symmetry_space_group_name_Hall '-P 1'
_symmetry_space_group_name_H-M 'P -1'
_atom_sites_solution_hydrogens geom
_atom_sites_solution_primary direct
_atom_sites_solution_secondary difmap
_audit_creation_method SHELXL-97
_cell_angle_alpha 87.393(2)
_cell_angle_beta 84.501(2)
_cell_angle_gamma 71.105(2)
_cell_formula_units_Z 2
_cell_length_a 7.1296(10)
_cell_length_b 7.4865(10)
_cell_length_c 17.896(3)
_cell_measurement_reflns_used 2415
_cell_measurement_temperature 293(2)
_cell_measurement_theta_max 56.376
_cell_measurement_theta_min 4.574
_cell_volume 899.5(2)
_computing_cell_refinement 'Bruker SMART'
_computing_data_collection 'Bruker SMART'
_computing_data_reduction 'Bruker SHELXTL'
_computing_molecular_graphics 'Bruker SHELXTL'
_computing_publication_material 'Bruker SHELXTL'
_computing_structure_refinement 'SHELXL-97 (Sheldrick, 1997)'
_computing_structure_solution 'SHELXS-97 (Sheldrick, 1990)'
_diffrn_ambient_temperature 293(2)
_diffrn_measured_fraction_theta_full 0.978
_diffrn_measured_fraction_theta_max 0.978
_diffrn_measurement_device_type 'CCD area detector'
_diffrn_measurement_method 'phi and omega scans'
_diffrn_radiation_monochromator graphite
_diffrn_radiation_source 'fine-focus sealed tube'
_diffrn_radiation_type MoK\a
_diffrn_radiation_wavelength 0.71073
_diffrn_reflns_av_R_equivalents 0.0171
_diffrn_reflns_av_sigmaI/netI 0.0326
_diffrn_reflns_limit_h_max 8
_diffrn_reflns_limit_h_min -8
_diffrn_reflns_limit_k_max 7
_diffrn_reflns_limit_k_min -9
_diffrn_reflns_limit_l_max 22
_diffrn_reflns_limit_l_min -19
_diffrn_reflns_number 4891
_diffrn_reflns_theta_full 26.00
_diffrn_reflns_theta_max 26.00
_diffrn_reflns_theta_min 2.29
_exptl_absorpt_coefficient_mu 1.811
_exptl_absorpt_correction_T_max 1.00000
_exptl_absorpt_correction_T_min 0.62583
_exptl_absorpt_correction_type empirical
_exptl_absorpt_process_details sadabs
_exptl_crystal_colour red
_exptl_crystal_density_diffrn 1.721
_exptl_crystal_density_method 'not measured'
_exptl_crystal_description prismatic
_exptl_crystal_F_000 460
_exptl_crystal_size_max 0.213
_exptl_crystal_size_mid 0.097
_exptl_crystal_size_min 0.085
_refine_diff_density_max 0.780
_refine_diff_density_min -0.296
_refine_diff_density_rms 0.066
_refine_ls_extinction_method none
_refine_ls_goodness_of_fit_ref 1.039
_refine_ls_hydrogen_treatment mixed
_refine_ls_matrix_type full
_refine_ls_number_parameters 239
_refine_ls_number_reflns 3458
_refine_ls_number_restraints 1
_refine_ls_restrained_S_all 1.038
_refine_ls_R_factor_all 0.0355
_refine_ls_R_factor_gt 0.0310
_refine_ls_shift/su_max 0.001
_refine_ls_shift/su_mean 0.000
_refine_ls_structure_factor_coef Fsqd
_refine_ls_weighting_details 'calc w=1/[\s^2^(Fo^2^)+(0.0412P)^2^+0.2307P] where P=(Fo^2^+2Fc^2^)/3'
_refine_ls_weighting_scheme calc
_refine_ls_wR_factor_gt 0.0770
_refine_ls_wR_factor_ref 0.0799
_reflns_number_gt 3069
_reflns_number_total 3458
_reflns_threshold_expression >2sigma(I)
_cod_data_source_file c2sc21920d.txt
_cod_data_source_block cd211398
_cod_depositor_comments
;
The following automatic conversions were performed:

'_symmetry_cell_setting' value 'Triclinic' changed to 'triclinic'
according to
/usr/data/users/saulius/automatic-downloads/retrospective/RSC/lib/dictionaries/cif_core.dic
dictionary named 'cif_core.dic' version 2.4.2 from 2011-04-26.

Automatic conversion script
Id: cif_fix_values 2281 2013-09-26 08:29:07Z andrius 
;
_cod_original_sg_symbol_H-M P-1
_cod_database_code 1514598

loop_
_symmetry_equiv_pos_as_xyz
'x, y, z'
'-x, -y, -z'

loop_
_atom_site_label
_atom_site_type_symbol
_atom_site_fract_x
_atom_site_fract_y
_atom_site_fract_z
_atom_site_U_iso_or_equiv
_atom_site_adp_type
_atom_site_occupancy
_atom_site_symmetry_multiplicity
_atom_site_calc_flag
_atom_site_refinement_flags
I1 I 0.76257(3) 0.84894(3) 0.674279(11) 0.05912(11) Uani 1 1 d .
N1 N 0.5339(3) 0.7405(3) 0.81837(13) 0.0445(5) Uani 1 1 d .
N2 N 0.4075(4) 0.7148(4) 0.87772(14) 0.0450(6) Uani 1 1 d D
N3 N 0.1202(3) 0.6694(3) 0.99928(13) 0.0440(5) Uani 1 1 d .
N4 N -0.3971(4) 1.1468(4) 0.87889(16) 0.0539(6) Uani 1 1 d .
O1 O 0.2962(3) 0.5731(4) 1.00392(13) 0.0624(6) Uani 1 1 d .
O2 O -0.0095(3) 0.6610(3) 1.04792(12) 0.0578(6) Uani 1 1 d .
O3 O -0.5182(4) 1.1048(4) 0.92236(17) 0.0833(8) Uani 1 1 d .
O4 O -0.4415(4) 1.2790(4) 0.83391(16) 0.0746(7) Uani 1 1 d .
C1 C 0.7143(4) 0.6376(4) 0.81888(15) 0.0434(7) Uani 1 1 d .
H1A H 0.7521 0.5531 0.8587 0.052 Uiso 1 1 calc R
C2 C 0.8627(4) 0.6478(4) 0.75931(15) 0.0418(6) Uani 1 1 d .
C3 C 1.0519(4) 0.5393(4) 0.76016(18) 0.0486(7) Uani 1 1 d .
H3A H 1.0812 0.4586 0.8016 0.058 Uiso 1 1 calc R
C4 C 1.2232(4) 0.5292(4) 0.70386(19) 0.0548(8) Uani 1 1 d .
H4A H 1.3204 0.5693 0.7268 0.066 Uiso 1 1 calc R
H4B H 1.1769 0.6150 0.6623 0.066 Uiso 1 1 calc R
C5 C 1.3216(5) 0.3301(5) 0.67427(19) 0.0569(8) Uani 1 1 d .
H5A H 1.3687 0.2455 0.7161 0.068 Uiso 1 1 calc R
H5B H 1.2226 0.2898 0.6526 0.068 Uiso 1 1 calc R
C6 C 1.4933(4) 0.3125(4) 0.61619(17) 0.0496(7) Uani 1 1 d .
C7 C 1.6527(5) 0.3663(5) 0.6314(2) 0.0637(9) Uani 1 1 d .
H7 H 1.6519 0.4192 0.6775 0.076 Uiso 1 1 calc R
C8 C 1.8133(6) 0.3428(7) 0.5792(3) 0.0826(12) Uani 1 1 d .
H8 H 1.9190 0.3812 0.5904 0.099 Uiso 1 1 calc R
C9 C 1.8200(7) 0.2645(7) 0.5118(3) 0.0925(15) Uani 1 1 d .
H9 H 1.9309 0.2454 0.4775 0.111 Uiso 1 1 calc R
C10 C 1.6622(9) 0.2144(7) 0.4952(2) 0.0976(16) Uani 1 1 d .
H10 H 1.6637 0.1640 0.4486 0.117 Uiso 1 1 calc R
C11 C 1.5001(6) 0.2372(5) 0.5466(2) 0.0711(10) Uani 1 1 d .
H11 H 1.3936 0.2014 0.5343 0.085 Uiso 1 1 calc R
C12 C 0.2133(4) 0.8186(4) 0.88015(16) 0.0396(6) Uani 1 1 d .
C13 C 0.0686(4) 0.7974(4) 0.93686(15) 0.0389(6) Uani 1 1 d .
C14 C -0.1313(4) 0.9044(4) 0.93562(15) 0.0407(6) Uani 1 1 d .
H14 H -0.2248 0.8872 0.9727 0.049 Uiso 1 1 calc R
C15 C -0.1886(4) 1.0347(4) 0.87960(16) 0.0435(6) Uani 1 1 d .
C16 C -0.0499(5) 1.0619(4) 0.82313(18) 0.0475(7) Uani 1 1 d .
H16 H -0.0912 1.1519 0.7854 0.057 Uiso 1 1 calc R
C17 C 0.1445(4) 0.9568(4) 0.82354(17) 0.0475(7) Uani 1 1 d .
H17 H 0.2352 0.9759 0.7857 0.057 Uiso 1 1 calc R
H2 H 0.448(6) 0.632(4) 0.9087(17) 0.069(12) Uiso 1 1 d D

loop_
_atom_site_aniso_label
_atom_site_aniso_U_11
_atom_site_aniso_U_22
_atom_site_aniso_U_33
_atom_site_aniso_U_23
_atom_site_aniso_U_13
_atom_site_aniso_U_12
I1 0.05253(15) 0.05758(16) 0.05119(15) 0.01216(10) 0.00879(10) -0.00105(10)
N1 0.0357(13) 0.0492(13) 0.0435(13) -0.0014(11) 0.0101(10) -0.0102(10)
N2 0.0355(13) 0.0496(14) 0.0428(14) 0.0040(11) 0.0086(10) -0.0079(11)
N3 0.0376(13) 0.0541(14) 0.0380(12) -0.0015(11) 0.0039(10) -0.0134(11)
N4 0.0401(14) 0.0527(15) 0.0612(17) -0.0026(13) -0.0021(12) -0.0046(12)
O1 0.0340(11) 0.0798(16) 0.0582(14) 0.0233(12) 0.0012(9) -0.0022(10)
O2 0.0431(12) 0.0756(15) 0.0460(12) 0.0086(11) 0.0100(9) -0.0123(11)
O3 0.0381(13) 0.100(2) 0.092(2) 0.0225(16) 0.0105(13) -0.0023(13)
O4 0.0538(15) 0.0687(16) 0.0856(19) 0.0155(14) -0.0083(13) 0.0002(12)
C1 0.0395(16) 0.0457(16) 0.0414(16) 0.0003(13) 0.0028(12) -0.0107(13)
C2 0.0386(15) 0.0408(14) 0.0400(15) 0.0002(11) 0.0064(11) -0.0071(11)
C3 0.0411(16) 0.0497(17) 0.0487(17) 0.0041(13) 0.0075(13) -0.0100(13)
C4 0.0372(16) 0.0521(17) 0.063(2) 0.0028(15) 0.0133(14) -0.0031(13)
C5 0.0473(17) 0.0598(19) 0.060(2) -0.0062(16) 0.0062(14) -0.0145(14)
C6 0.0451(17) 0.0433(16) 0.0494(17) 0.0009(13) 0.0031(13) -0.0011(13)
C7 0.0449(18) 0.086(2) 0.055(2) -0.0035(18) 0.0040(15) -0.0152(17)
C8 0.050(2) 0.104(3) 0.081(3) 0.011(2) 0.0133(19) -0.014(2)
C9 0.082(3) 0.088(3) 0.077(3) 0.010(2) 0.038(2) 0.002(2)
C10 0.132(5) 0.088(3) 0.054(2) -0.014(2) 0.025(3) -0.017(3)
C11 0.080(3) 0.071(2) 0.059(2) -0.0088(18) -0.0003(19) -0.021(2)
C12 0.0335(14) 0.0433(15) 0.0404(15) -0.0058(12) 0.0044(11) -0.0117(11)
C13 0.0340(14) 0.0421(14) 0.0380(14) -0.0028(11) -0.0002(11) -0.0093(11)
C14 0.0342(14) 0.0460(15) 0.0412(15) -0.0067(12) 0.0040(11) -0.0133(12)
C15 0.0352(14) 0.0426(15) 0.0478(16) -0.0050(13) -0.0002(12) -0.0062(12)
C16 0.0446(16) 0.0432(15) 0.0501(17) 0.0050(13) -0.0026(13) -0.0090(13)
C17 0.0407(16) 0.0499(16) 0.0482(17) 0.0035(13) 0.0069(12) -0.0129(13)

loop_
_atom_type_symbol
_atom_type_description
_atom_type_scat_dispersion_real
_atom_type_scat_dispersion_imag
_atom_type_scat_source
C C 0.0033 0.0016 'International Tables Vol C Tables 4.2.6.8 and 6.1.1.4'
H H 0.0000 0.0000 'International Tables Vol C Tables 4.2.6.8 and 6.1.1.4'
N N 0.0061 0.0033 'International Tables Vol C Tables 4.2.6.8 and 6.1.1.4'
O O 0.0106 0.0060 'International Tables Vol C Tables 4.2.6.8 and 6.1.1.4'
I I -0.4742 1.8119 'International Tables Vol C Tables 4.2.6.8 and 6.1.1.4'

loop_
_geom_angle_atom_site_label_1
_geom_angle_atom_site_label_2
_geom_angle_atom_site_label_3
_geom_angle
C1 N1 N2 116.0(2)
C12 N2 N1 118.9(2)
C12 N2 H2 121(3)
N1 N2 H2 120(3)
O2 N3 O1 121.2(2)
O2 N3 C13 119.5(2)
O1 N3 C13 119.3(2)
O3 N4 O4 123.5(3)
O3 N4 C15 118.7(3)
O4 N4 C15 117.9(3)
N1 C1 C2 121.8(3)
N1 C1 H1A 119.1
C2 C1 H1A 119.1
C3 C2 C1 121.5(3)
C3 C2 I1 122.6(2)
C1 C2 I1 115.80(19)
C2 C3 C4 128.9(3)
C2 C3 H3A 115.5
C4 C3 H3A 115.5
C3 C4 C5 111.6(3)
C3 C4 H4A 109.3
C5 C4 H4A 109.3
C3 C4 H4B 109.3
C5 C4 H4B 109.3
H4A C4 H4B 108.0
C6 C5 C4 113.9(3)
C6 C5 H5A 108.8
C4 C5 H5A 108.8
C6 C5 H5B 108.8
C4 C5 H5B 108.8
H5A C5 H5B 107.7
C7 C6 C11 117.4(3)
C7 C6 C5 121.0(3)
C11 C6 C5 121.6(3)
C8 C7 C6 120.8(4)
C8 C7 H7 119.6
C6 C7 H7 119.6
C9 C8 C7 121.1(4)
C9 C8 H8 119.5
C7 C8 H8 119.5
C8 C9 C10 118.9(4)
C8 C9 H9 120.6
C10 C9 H9 120.6
C9 C10 C11 120.9(4)
C9 C10 H10 119.6
C11 C10 H10 119.6
C10 C11 C6 120.8(4)
C10 C11 H11 119.6
C6 C11 H11 119.6
N2 C12 C17 119.8(3)
N2 C12 C13 123.6(3)
C17 C12 C13 116.6(2)
C14 C13 C12 121.3(3)
C14 C13 N3 116.5(2)
C12 C13 N3 122.1(2)
C15 C14 C13 119.4(3)
C15 C14 H14 120.3
C13 C14 H14 120.3
C14 C15 C16 121.1(3)
C14 C15 N4 119.1(3)
C16 C15 N4 119.8(3)
C17 C16 C15 119.9(3)
C17 C16 H16 120.1
C15 C16 H16 120.1
C16 C17 C12 121.7(3)
C16 C17 H17 119.1
C12 C17 H17 119.1

loop_
_geom_bond_atom_site_label_1
_geom_bond_atom_site_label_2
_geom_bond_distance
I1 C2 2.097(3)
N1 C1 1.268(3)
N1 N2 1.374(3)
N2 C12 1.348(4)
N2 H2 0.813(18)
N3 O2 1.223(3)
N3 O1 1.237(3)
N3 C13 1.433(4)
N4 O3 1.214(4)
N4 O4 1.225(3)
N4 C15 1.453(4)
C1 C2 1.446(4)
C1 H1A 0.9300
C2 C3 1.331(4)
C3 C4 1.491(4)
C3 H3A 0.9300
C4 C5 1.522(4)
C4 H4A 0.9700
C4 H4B 0.9700
C5 C6 1.503(4)
C5 H5A 0.9700
C5 H5B 0.9700
C6 C7 1.376(5)
C6 C11 1.380(5)
C7 C8 1.376(5)
C7 H7 0.9300
C8 C9 1.354(7)
C8 H8 0.9300
C9 C10 1.357(7)
C9 H9 0.9300
C10 C11 1.376(6)
C10 H10 0.9300
C11 H11 0.9300
C12 C17 1.417(4)
C12 C13 1.418(4)
C13 C14 1.392(4)
C14 C15 1.362(4)
C14 H14 0.9300
C15 C16 1.400(4)
C16 C17 1.355(4)
C16 H16 0.9300
C17 H17 0.9300

loop_
_geom_hbond_atom_site_label_D
_geom_hbond_atom_site_label_H
_geom_hbond_atom_site_label_A
_geom_hbond_distance_DH
_geom_hbond_distance_HA
_geom_hbond_distance_DA
_geom_hbond_angle_DHA
_geom_hbond_site_symmetry_A
N2 H2 O1 0.813(18) 2.58(2) 3.330(3) 155(4) 2_667
N2 H2 O1 0.813(18) 2.04(3) 2.616(3) 127(4) .

loop_
_geom_torsion_atom_site_label_1
_geom_torsion_atom_site_label_2
_geom_torsion_atom_site_label_3
_geom_torsion_atom_site_label_4
_geom_torsion
C1 N1 N2 C12 -179.3(3)
N2 N1 C1 C2 179.0(3)
N1 C1 C2 C3 -180.0(3)
N1 C1 C2 I1 1.9(4)
C1 C2 C3 C4 179.3(3)
I1 C2 C3 C4 -2.6(5)
C2 C3 C4 C5 -122.9(4)
C3 C4 C5 C6 179.0(3)
C4 C5 C6 C7 56.4(4)
C4 C5 C6 C11 -125.4(4)
C11 C6 C7 C8 -0.9(5)
C5 C6 C7 C8 177.3(3)
C6 C7 C8 C9 -0.6(6)
C7 C8 C9 C10 2.0(7)
C8 C9 C10 C11 -1.9(8)
C9 C10 C11 C6 0.3(7)
C7 C6 C11 C10 1.1(6)
C5 C6 C11 C10 -177.1(4)
N1 N2 C12 C17 -2.5(4)
N1 N2 C12 C13 177.0(3)
N2 C12 C13 C14 -178.1(3)
C17 C12 C13 C14 1.4(4)
N2 C12 C13 N3 3.6(4)
C17 C12 C13 N3 -176.8(2)
O2 N3 C13 C14 -0.7(4)
O1 N3 C13 C14 -178.8(3)
O2 N3 C13 C12 177.6(3)
O1 N3 C13 C12 -0.5(4)
C12 C13 C14 C15 -1.2(4)
N3 C13 C14 C15 177.1(2)
C13 C14 C15 C16 0.3(4)
C13 C14 C15 N4 -179.6(2)
O3 N4 C15 C14 -9.5(4)
O4 N4 C15 C14 170.8(3)
O3 N4 C15 C16 170.6(3)
O4 N4 C15 C16 -9.1(4)
C14 C15 C16 C17 0.4(5)
N4 C15 C16 C17 -179.7(3)
C15 C16 C17 C12 -0.2(5)
N2 C12 C17 C16 178.9(3)
C13 C12 C17 C16 -0.7(4)
